data_1550803
loop_
_publ_author_name
'Mandal, Mrinmay'
'Ramkumar, Venkatachalam'
'Chakraborty, Debashis'

_publ_section_title
;
 Salen complexes of zirconium and hafnium: synthesis, structural
 characterization and polymerization studies
;
_journal_issue 25
_journal_name_full 'Polymer Chemistry'
_journal_page_first 3444
_journal_paper_doi 10.1039/C8PY01750F
_journal_volume 10
_journal_year 2019
_chemical_formula_sum 'C28 H32 Br4 Hf N2 O4'
_chemical_formula_weight 958.69
_space_group_IT_number 14
_space_group_name_Hall '-P 2ybc'
_space_group_name_H-M_alt 'P 1 21/c 1'
_symmetry_cell_setting monoclinic
_symmetry_space_group_name_Hall '-P 2ybc'
_symmetry_space_group_name_H-M 'P 1 21/c 1'
_atom_sites_solution_hydrogens geom
_atom_sites_solution_primary direct
_atom_sites_solution_secondary difmap
_audit_creation_method SHELXL-97
_audit_update_record
;
2018-01-09 deposited with the CCDC.    2019-03-25 downloaded from the CCDC.
;
_cell_angle_alpha 90.00
_cell_angle_beta 111.2790(10)
_cell_angle_gamma 90.00
_cell_formula_units_Z 4
_cell_length_a 11.9424(4)
_cell_length_b 25.8050(10)
_cell_length_c 11.3456(3)
_cell_measurement_reflns_used 5187
_cell_measurement_temperature 173(2)
_cell_measurement_theta_max 31.50
_cell_measurement_theta_min 2.42
_cell_volume 3258.04(19)
_computing_cell_refinement APEXII,Bruker,2004
_computing_data_collection APEXII,Bruker,2004
_computing_data_reduction SAINT,Bruker,2004
_computing_molecular_graphics 'ORTEP-3 (Farrugia, 1997)'
_computing_publication_material 'SHELXL-97 (Sheldrick, 2008)'
_computing_structure_refinement 'SHELXL-97 (Sheldrick, 2008)'
_computing_structure_solution 'SHELXS-97 (Sheldrick, 2008)'
_diffrn_ambient_temperature 173(2)
_diffrn_measured_fraction_theta_full 1.000
_diffrn_measured_fraction_theta_max 0.881
_diffrn_measurement_device_type 'Bruker APEXII CCD area detector'
_diffrn_measurement_method 'phi and omega scans'
_diffrn_radiation_monochromator graphite
_diffrn_radiation_source 'fine-focus sealed tube'
_diffrn_radiation_type MoK\a
_diffrn_radiation_wavelength 0.71073
_diffrn_reflns_av_R_equivalents 0.0391
_diffrn_reflns_av_sigmaI/netI 0.0607
_diffrn_reflns_limit_h_max 16
_diffrn_reflns_limit_h_min -16
_diffrn_reflns_limit_k_max 38
_diffrn_reflns_limit_k_min -38
_diffrn_reflns_limit_l_max 15
_diffrn_reflns_limit_l_min -10
_diffrn_reflns_number 27332
_diffrn_reflns_theta_full 25.00
_diffrn_reflns_theta_max 32.22
_diffrn_reflns_theta_min 1.58
_exptl_absorpt_coefficient_mu 8.141
_exptl_absorpt_correction_T_max 0.4965
_exptl_absorpt_correction_T_min 0.1628
_exptl_absorpt_correction_type multi-scan
_exptl_absorpt_process_details 'SADABS (Bruker,2004)'
_exptl_crystal_colour yellow
_exptl_crystal_density_diffrn 1.954
_exptl_crystal_density_method 'not measured'
_exptl_crystal_description Hexagonal
_exptl_crystal_F_000 1832
_exptl_crystal_size_max 0.35
_exptl_crystal_size_mid 0.25
_exptl_crystal_size_min 0.10
_refine_diff_density_max 1.736
_refine_diff_density_min -1.257
_refine_diff_density_rms 0.151
_refine_ls_extinction_method none
_refine_ls_goodness_of_fit_ref 1.013
_refine_ls_hydrogen_treatment constr
_refine_ls_matrix_type full
_refine_ls_number_parameters 358
_refine_ls_number_reflns 10150
_refine_ls_number_restraints 0
_refine_ls_restrained_S_all 1.013
_refine_ls_R_factor_all 0.0720
_refine_ls_R_factor_gt 0.0379
_refine_ls_shift/su_max 0.001
_refine_ls_shift/su_mean 0.000
_refine_ls_structure_factor_coef Fsqd
_refine_ls_weighting_details 'calc w=1/[\s^2^(Fo^2^)+(0.0309P)^2^+0.4752P] where P=(Fo^2^+2Fc^2^)/3'
_refine_ls_weighting_scheme calc
_refine_ls_wR_factor_gt 0.0663
_refine_ls_wR_factor_ref 0.0747
_reflns_number_gt 7314
_reflns_number_total 10150
_reflns_threshold_expression >2sigma(I)
_cod_data_source_file c8py01750f2.cif
_cod_data_source_block Hf1
_cod_depositor_comments
;
The following automatic conversions were performed:

'_symmetry_cell_setting' value 'Monoclinic' changed to 'monoclinic'
according to
/home/data/users/saulius/crontab/automatic-downloads/rss-feeds/RSC/lib/dictionaries/cif_core.dic
dictionary named 'cif_core.dic' version 2.4.2 from 2011-04-26.

Automatic conversion script
Id: cif_fix_values 4973 2017-02-22 13:04:09Z antanas 

 Adding full bibliography for 1550799--1550804.cif.
;
_cod_original_sg_symbol_H-M P2(1)/c
_cod_database_code 1550803

loop_
_symmetry_equiv_pos_as_xyz
'x, y, z'
'-x, y+1/2, -z+1/2'
'-x, -y, -z'
'x, -y-1/2, z-1/2'

loop_
_atom_site_label
_atom_site_type_symbol
_atom_site_fract_x
_atom_site_fract_y
_atom_site_fract_z
_atom_site_U_iso_or_equiv
_atom_site_adp_type
_atom_site_occupancy
_atom_site_symmetry_multiplicity
_atom_site_calc_flag
_atom_site_refinement_flags
Br1 Br 0.33718(4) 0.122074(17) 0.27890(4) 0.03677(10) Uani 1 1 d .
Br2 Br 0.20490(5) 0.312151(18) 0.01683(5) 0.05299(14) Uani 1 1 d .
Br3 Br 0.92441(4) -0.162382(17) 0.20935(4) 0.04578(12) Uani 1 1 d .
Br4 Br 0.82016(5) 0.001039(18) 0.48673(4) 0.04544(12) Uani 1 1 d .
C1 C 0.3506(3) 0.16972(14) 0.1583(3) 0.0253(8) Uani 1 1 d .
C2 C 0.2866(3) 0.21549(15) 0.1371(3) 0.0303(9) Uani 1 1 d .
H2 H 0.2369 0.2233 0.1839 0.036 Uiso 1 1 calc R
C3 C 0.2950(3) 0.24996(15) 0.0475(4) 0.0302(9) Uani 1 1 d .
C4 C 0.3631(3) 0.23808(15) -0.0236(3) 0.0302(9) Uani 1 1 d .
H4 H 0.3657 0.2613 -0.0875 0.036 Uiso 1 1 calc R
C5 C 0.4287(3) 0.19182(14) -0.0025(3) 0.0241(8) Uani 1 1 d .
C6 C 0.4248(3) 0.15604(14) 0.0916(3) 0.0232(8) Uani 1 1 d .
C7 C 0.4840(3) 0.17637(13) -0.0918(3) 0.0255(8) Uani 1 1 d .
H7 H 0.4567 0.1925 -0.1726 0.031 Uiso 1 1 calc R
C8 C 0.5990(3) 0.11846(13) -0.1711(3) 0.0237(8) Uani 1 1 d .
C9 C 0.5430(4) 0.14241(14) -0.3018(3) 0.0299(9) Uani 1 1 d .
H9A H 0.4543 0.1409 -0.3301 0.036 Uiso 1 1 calc R
H9B H 0.5672 0.1792 -0.2991 0.036 Uiso 1 1 calc R
C10 C 0.5851(4) 0.11268(15) -0.3934(4) 0.0369(10) Uani 1 1 d .
H10A H 0.5519 0.1288 -0.4783 0.044 Uiso 1 1 calc R
H10B H 0.6739 0.1139 -0.3645 0.044 Uiso 1 1 calc R
C11 C 0.5439(4) 0.05700(15) -0.4008(3) 0.0380(10) Uani 1 1 d .
H11A H 0.5723 0.0378 -0.4602 0.046 Uiso 1 1 calc R
H11B H 0.4549 0.0560 -0.4346 0.046 Uiso 1 1 calc R
C12 C 0.5907(4) 0.03033(15) -0.2720(3) 0.0323(9) Uani 1 1 d .
H12A H 0.6792 0.0268 -0.2436 0.039 Uiso 1 1 calc R
H12B H 0.5558 -0.0049 -0.2800 0.039 Uiso 1 1 calc R
C13 C 0.5588(3) 0.06080(13) -0.1731(3) 0.0246(8) Uani 1 1 d .
C14 C 0.6533(3) -0.00504(13) -0.0209(3) 0.0229(8) Uani 1 1 d .
H14 H 0.6374 -0.0267 -0.0928 0.028 Uiso 1 1 calc R
C15 C 0.7196(3) -0.02802(13) 0.1029(3) 0.0210(7) Uani 1 1 d .
C16 C 0.7770(3) -0.07541(14) 0.1027(3) 0.0264(8) Uani 1 1 d .
H16 H 0.7677 -0.0915 0.0244 0.032 Uiso 1 1 calc R
C17 C 0.8462(4) -0.09889(14) 0.2134(4) 0.0300(9) Uani 1 1 d .
C18 C 0.8606(3) -0.07628(15) 0.3290(3) 0.0293(9) Uani 1 1 d .
H18 H 0.9094 -0.0923 0.4059 0.035 Uiso 1 1 calc R
C19 C 0.8026(3) -0.03011(14) 0.3301(3) 0.0266(8) Uani 1 1 d .
C20 C 0.7323(3) -0.00426(13) 0.2190(3) 0.0223(7) Uani 1 1 d .
C21 C 0.9342(3) 0.09820(15) 0.1008(4) 0.0339(9) Uani 1 1 d .
C22 C 0.9847(4) 0.15244(18) 0.1036(5) 0.0472(12) Uani 1 1 d .
H22A H 0.9331 0.1719 0.0297 0.071 Uiso 1 1 calc R
H22B H 1.0660 0.1502 0.1018 0.071 Uiso 1 1 calc R
H22C H 0.9876 0.1702 0.1810 0.071 Uiso 1 1 calc R
C23 C 0.9300(4) 0.0699(2) -0.0194(5) 0.0628(15) Uani 1 1 d .
H23A H 0.8918 0.0359 -0.0236 0.094 Uiso 1 1 calc R
H23B H 1.0119 0.0651 -0.0179 0.094 Uiso 1 1 calc R
H23C H 0.8835 0.0904 -0.0938 0.094 Uiso 1 1 calc R
C24 C 1.0067(4) 0.0680(2) 0.2181(5) 0.0723(18) Uani 1 1 d .
H24A H 1.0044 0.0860 0.2932 0.108 Uiso 1 1 calc R
H24B H 1.0902 0.0653 0.2231 0.108 Uiso 1 1 calc R
H24C H 0.9726 0.0332 0.2139 0.108 Uiso 1 1 calc R
C25 C 0.7971(5) 0.24557(19) 0.2655(5) 0.0678(16) Uani 1 1 d .
H25A H 0.8558 0.2318 0.2317 0.102 Uiso 1 1 calc R
H25B H 0.8350 0.2726 0.3280 0.102 Uiso 1 1 calc R
H25C H 0.7289 0.2604 0.1964 0.102 Uiso 1 1 calc R
C26 C 0.7528(4) 0.20189(15) 0.3284(4) 0.0343(9) Uani 1 1 d .
C27 C 0.8545(5) 0.1776(2) 0.4356(5) 0.082(2) Uani 1 1 d .
H27A H 0.8251 0.1467 0.4655 0.122 Uiso 1 1 calc R
H27B H 0.8854 0.2025 0.5051 0.122 Uiso 1 1 calc R
H27C H 0.9190 0.1677 0.4059 0.122 Uiso 1 1 calc R
C28 C 0.6545(5) 0.22131(18) 0.3728(4) 0.0512(13) Uani 1 1 d .
H28A H 0.5855 0.2329 0.2997 0.077 Uiso 1 1 calc R
H28B H 0.6852 0.2503 0.4315 0.077 Uiso 1 1 calc R
H28C H 0.6295 0.1932 0.4158 0.077 Uiso 1 1 calc R
Hf1 Hf 0.664333(13) 0.105538(5) 0.122509(13) 0.01990(5) Uani 1 1 d .
N1 N 0.5674(2) 0.14232(11) -0.0682(3) 0.0202(6) Uani 1 1 d .
N2 N 0.6151(3) 0.04148(11) -0.0407(3) 0.0206(6) Uani 1 1 d .
O1 O 0.4841(2) 0.11224(9) 0.1130(2) 0.0234(5) Uani 1 1 d .
O2 O 0.8157(2) 0.10270(10) 0.0981(2) 0.0285(6) Uani 1 1 d .
O3 O 0.6792(2) 0.03997(9) 0.2248(2) 0.0273(6) Uani 1 1 d .
O4 O 0.7015(2) 0.16337(10) 0.2365(2) 0.0324(6) Uani 1 1 d .

loop_
_atom_site_aniso_label
_atom_site_aniso_U_11
_atom_site_aniso_U_22
_atom_site_aniso_U_33
_atom_site_aniso_U_23
_atom_site_aniso_U_13
_atom_site_aniso_U_12
Br1 0.0317(2) 0.0501(3) 0.0332(2) 0.00667(17) 0.01742(19) 0.00367(18)
Br2 0.0448(3) 0.0427(3) 0.0796(4) 0.0083(2) 0.0323(3) 0.0213(2)
Br3 0.0539(3) 0.0411(2) 0.0420(2) 0.00864(19) 0.0170(2) 0.0235(2)
Br4 0.0591(3) 0.0511(3) 0.0234(2) 0.00180(18) 0.0116(2) 0.0127(2)
C1 0.0161(18) 0.036(2) 0.0216(18) -0.0005(15) 0.0038(15) -0.0031(15)
C2 0.0173(19) 0.041(2) 0.032(2) -0.0117(17) 0.0086(17) 0.0003(16)
C3 0.0186(19) 0.031(2) 0.037(2) -0.0035(17) 0.0056(17) 0.0054(15)
C4 0.025(2) 0.031(2) 0.032(2) 0.0034(16) 0.0082(18) 0.0048(16)
C5 0.0161(18) 0.0298(19) 0.0254(18) -0.0004(14) 0.0065(16) -0.0003(14)
C6 0.0107(17) 0.0306(19) 0.0245(18) -0.0038(14) 0.0018(15) -0.0029(14)
C7 0.022(2) 0.0264(19) 0.0259(19) 0.0034(15) 0.0066(16) -0.0018(15)
C8 0.026(2) 0.0229(18) 0.0229(18) 0.0013(13) 0.0099(16) 0.0000(14)
C9 0.035(2) 0.029(2) 0.0249(19) 0.0063(15) 0.0106(18) -0.0020(16)
C10 0.047(3) 0.040(2) 0.025(2) 0.0009(16) 0.015(2) -0.0088(19)
C11 0.055(3) 0.037(2) 0.0209(19) -0.0011(16) 0.012(2) -0.002(2)
C12 0.040(3) 0.029(2) 0.0255(19) -0.0034(15) 0.0092(19) -0.0032(17)
C13 0.030(2) 0.0248(18) 0.0170(17) 0.0011(13) 0.0059(16) -0.0029(15)
C14 0.0178(18) 0.0258(18) 0.0249(18) -0.0017(14) 0.0073(16) -0.0055(14)
C15 0.0150(18) 0.0233(17) 0.0264(18) 0.0043(14) 0.0096(15) -0.0021(14)
C16 0.024(2) 0.0267(19) 0.0293(19) -0.0004(15) 0.0111(17) -0.0024(15)
C17 0.028(2) 0.025(2) 0.039(2) 0.0053(16) 0.0149(19) 0.0050(15)
C18 0.026(2) 0.034(2) 0.0265(19) 0.0080(16) 0.0081(17) 0.0017(16)
C19 0.028(2) 0.033(2) 0.0222(18) 0.0027(15) 0.0128(17) -0.0029(16)
C20 0.0187(19) 0.0223(17) 0.0276(18) 0.0032(14) 0.0105(16) -0.0034(14)
C21 0.0142(19) 0.041(2) 0.046(2) 0.0094(18) 0.0111(18) 0.0002(16)
C22 0.030(3) 0.049(3) 0.064(3) 0.008(2) 0.018(2) -0.009(2)
C23 0.041(3) 0.067(4) 0.095(4) -0.020(3) 0.043(3) 0.000(3)
C24 0.024(3) 0.092(4) 0.094(4) 0.055(3) 0.013(3) 0.007(3)
C25 0.080(4) 0.051(3) 0.088(4) -0.023(3) 0.050(3) -0.034(3)
C26 0.035(2) 0.033(2) 0.028(2) -0.0089(16) 0.0039(19) -0.0038(17)
C27 0.058(4) 0.093(5) 0.058(4) -0.018(3) -0.021(3) 0.014(3)
C28 0.076(4) 0.042(3) 0.046(3) 0.000(2) 0.036(3) 0.008(2)
Hf1 0.01454(7) 0.02200(7) 0.02180(8) -0.00041(6) 0.00495(6) -0.00043(6)
N1 0.0149(15) 0.0212(14) 0.0249(15) -0.0007(11) 0.0078(13) -0.0021(11)
N2 0.0174(15) 0.0220(15) 0.0232(15) 0.0016(11) 0.0082(13) -0.0050(12)
O1 0.0174(13) 0.0242(13) 0.0288(13) 0.0037(10) 0.0087(11) 0.0015(10)
O2 0.0150(13) 0.0360(15) 0.0327(14) 0.0009(11) 0.0066(11) -0.0008(11)
O3 0.0307(16) 0.0263(13) 0.0273(13) 0.0022(10) 0.0136(12) 0.0037(11)
O4 0.0345(16) 0.0244(14) 0.0323(14) -0.0068(11) 0.0051(13) -0.0013(11)

loop_
_atom_type_symbol
_atom_type_description
_atom_type_scat_dispersion_real
_atom_type_scat_dispersion_imag
_atom_type_scat_source
C C 0.0033 0.0016 'International Tables Vol C Tables 4.2.6.8 and 6.1.1.4'
H H 0.0000 0.0000 'International Tables Vol C Tables 4.2.6.8 and 6.1.1.4'
N N 0.0061 0.0033 'International Tables Vol C Tables 4.2.6.8 and 6.1.1.4'
O O 0.0106 0.0060 'International Tables Vol C Tables 4.2.6.8 and 6.1.1.4'
Br Br -0.2901 2.4595 'International Tables Vol C Tables 4.2.6.8 and 6.1.1.4'
Hf Hf -0.5830 6.1852 'International Tables Vol C Tables 4.2.6.8 and 6.1.1.4'

loop_
_geom_angle_atom_site_label_1
_geom_angle_atom_site_label_2
_geom_angle_atom_site_label_3
_geom_angle
C2 C1 C6 122.6(3)
C2 C1 Br1 119.8(3)
C6 C1 Br1 117.6(3)
C1 C2 C3 119.7(3)
C1 C2 H2 120.1
C3 C2 H2 120.1
C4 C3 C2 120.4(3)
C4 C3 Br2 120.0(3)
C2 C3 Br2 119.5(3)
C3 C4 C5 120.3(4)
C3 C4 H4 119.9
C5 C4 H4 119.9
C4 C5 C6 120.8(3)
C4 C5 C7 118.9(3)
C6 C5 C7 119.4(3)
O1 C6 C1 121.5(3)
O1 C6 C5 122.4(3)
C1 C6 C5 116.1(3)
N1 C7 C5 124.0(3)
N1 C7 H7 118.0
C5 C7 H7 118.0
N1 C8 C9 116.8(3)
N1 C8 C13 104.0(3)
C9 C8 C13 110.4(3)
C10 C9 C8 109.0(3)
C10 C9 H9A 109.9
C8 C9 H9A 109.9
C10 C9 H9B 109.9
C8 C9 H9B 109.9
H9A C9 H9B 108.3
C11 C10 C9 109.7(3)
C11 C10 H10A 109.7
C9 C10 H10A 109.7
C11 C10 H10B 109.7
C9 C10 H10B 109.7
H10A C10 H10B 108.2
C10 C11 C12 112.1(3)
C10 C11 H11A 109.2
C12 C11 H11A 109.2
C10 C11 H11B 109.2
C12 C11 H11B 109.2
H11A C11 H11B 107.9
C11 C12 C13 111.6(3)
C11 C12 H12A 109.3
C13 C12 H12A 109.3
C11 C12 H12B 109.3
C13 C12 H12B 109.3
H12A C12 H12B 108.0
N2 C13 C12 115.2(3)
N2 C13 C8 106.2(3)
C12 C13 C8 110.1(3)
N2 C14 C15 125.8(3)
N2 C14 H14 117.1
C15 C14 H14 117.1
C16 C15 C20 119.6(3)
C16 C15 C14 116.5(3)
C20 C15 C14 123.9(3)
C17 C16 C15 121.1(3)
C17 C16 H16 119.4
C15 C16 H16 119.4
C16 C17 C18 120.5(3)
C16 C17 Br3 119.9(3)
C18 C17 Br3 119.6(3)
C19 C18 C17 118.8(3)
C19 C18 H18 120.6
C17 C18 H18 120.6
C18 C19 C20 122.7(3)
C18 C19 Br4 119.4(3)
C20 C19 Br4 117.9(3)
O3 C20 C19 120.5(3)
O3 C20 C15 122.2(3)
C19 C20 C15 117.3(3)
O2 C21 C24 108.1(3)
O2 C21 C22 108.2(3)
C24 C21 C22 111.1(4)
O2 C21 C23 108.1(3)
C24 C21 C23 111.1(4)
C22 C21 C23 110.1(4)
C21 C22 H22A 109.5
C21 C22 H22B 109.5
H22A C22 H22B 109.5
C21 C22 H22C 109.5
H22A C22 H22C 109.5
H22B C22 H22C 109.5
C21 C23 H23A 109.5
C21 C23 H23B 109.5
H23A C23 H23B 109.5
C21 C23 H23C 109.5
H23A C23 H23C 109.5
H23B C23 H23C 109.5
C21 C24 H24A 109.5
C21 C24 H24B 109.5
H24A C24 H24B 109.5
C21 C24 H24C 109.5
H24A C24 H24C 109.5
H24B C24 H24C 109.5
C26 C25 H25A 109.5
C26 C25 H25B 109.5
H25A C25 H25B 109.5
C26 C25 H25C 109.5
H25A C25 H25C 109.5
H25B C25 H25C 109.5
O4 C26 C27 108.0(4)
O4 C26 C28 107.3(3)
C27 C26 C28 111.2(4)
O4 C26 C25 107.8(3)
C27 C26 C25 111.7(4)
C28 C26 C25 110.6(4)
C26 C27 H27A 109.5
C26 C27 H27B 109.5
H27A C27 H27B 109.5
C26 C27 H27C 109.5
H27A C27 H27C 109.5
H27B C27 H27C 109.5
C26 C28 H28A 109.5
C26 C28 H28B 109.5
H28A C28 H28B 109.5
C26 C28 H28C 109.5
H28A C28 H28C 109.5
H28B C28 H28C 109.5
O4 Hf1 O2 97.29(11)
O4 Hf1 O3 108.27(10)
O2 Hf1 O3 99.15(10)
O4 Hf1 O1 87.32(10)
O2 Hf1 O1 169.28(9)
O3 Hf1 O1 88.49(9)
O4 Hf1 N1 103.38(10)
O2 Hf1 N1 93.43(10)
O3 Hf1 N1 143.96(10)
O1 Hf1 N1 76.06(9)
O4 Hf1 N2 172.57(10)
O2 Hf1 N2 80.91(10)
O3 Hf1 N2 79.15(9)
O1 Hf1 N2 93.28(9)
N1 Hf1 N2 69.65(9)
C7 N1 C8 121.3(3)
C7 N1 Hf1 125.3(2)
C8 N1 Hf1 113.0(2)
C14 N2 C13 119.6(3)
C14 N2 Hf1 122.9(2)
C13 N2 Hf1 116.3(2)
C6 O1 Hf1 123.4(2)
C21 O2 Hf1 170.8(2)
C20 O3 Hf1 129.7(2)
C26 O4 Hf1 168.3(3)

loop_
_geom_bond_atom_site_label_1
_geom_bond_atom_site_label_2
_geom_bond_distance
Br1 C1 1.889(4)
Br2 C3 1.893(4)
Br3 C17 1.895(4)
Br4 C19 1.892(3)
C1 C2 1.380(5)
C1 C6 1.404(5)
C2 C3 1.382(5)
C2 H2 0.9500
C3 C4 1.372(5)
C4 C5 1.400(5)
C4 H4 0.9500
C5 C6 1.425(5)
C5 C7 1.451(5)
C6 O1 1.309(4)
C7 N1 1.281(4)
C7 H7 0.9500
C8 N1 1.485(4)
C8 C9 1.519(5)
C8 C13 1.561(5)
C9 C10 1.517(5)
C9 H9A 0.9900
C9 H9B 0.9900
C10 C11 1.511(5)
C10 H10A 0.9900
C10 H10B 0.9900
C11 C12 1.526(5)
C11 H11A 0.9900
C11 H11B 0.9900
C12 C13 1.527(5)
C12 H12A 0.9900
C12 H12B 0.9900
C13 N2 1.491(4)
C14 N2 1.275(4)
C14 C15 1.464(5)
C14 H14 0.9500
C15 C16 1.402(5)
C15 C20 1.410(5)
C16 C17 1.369(5)
C16 H16 0.9500
C17 C18 1.387(5)
C18 C19 1.380(5)
C18 H18 0.9500
C19 C20 1.404(5)
C20 O3 1.319(4)
C21 O2 1.410(4)
C21 C24 1.513(6)
C21 C22 1.520(6)
C21 C23 1.532(6)
C22 H22A 0.9800
C22 H22B 0.9800
C22 H22C 0.9800
C23 H23A 0.9800
C23 H23B 0.9800
C23 H23C 0.9800
C24 H24A 0.9800
C24 H24B 0.9800
C24 H24C 0.9800
C25 C26 1.528(6)
C25 H25A 0.9800
C25 H25B 0.9800
C25 H25C 0.9800
C26 O4 1.410(4)
C26 C27 1.509(6)
C26 C28 1.521(6)
C27 H27A 0.9800
C27 H27B 0.9800
C27 H27C 0.9800
C28 H28A 0.9800
C28 H28B 0.9800
C28 H28C 0.9800
Hf1 O4 1.918(2)
Hf1 O2 1.927(2)
Hf1 O3 2.023(2)
Hf1 O1 2.122(2)
Hf1 N1 2.259(3)
Hf1 N2 2.391(3)

loop_
_geom_torsion_atom_site_label_1
_geom_torsion_atom_site_label_2
_geom_torsion_atom_site_label_3
_geom_torsion_atom_site_label_4
_geom_torsion
C6 C1 C2 C3 -0.4(6)
Br1 C1 C2 C3 -179.0(3)
C1 C2 C3 C4 2.4(6)
C1 C2 C3 Br2 178.9(3)
C2 C3 C4 C5 -2.6(6)
Br2 C3 C4 C5 -179.1(3)
C3 C4 C5 C6 0.8(6)
C3 C4 C5 C7 170.2(3)
C2 C1 C6 O1 -179.6(3)
Br1 C1 C6 O1 -0.9(5)
C2 C1 C6 C5 -1.4(5)
Br1 C1 C6 C5 177.3(2)
C4 C5 C6 O1 179.4(3)
C7 C5 C6 O1 10.0(5)
C4 C5 C6 C1 1.1(5)
C7 C5 C6 C1 -168.2(3)
C4 C5 C7 N1 163.1(4)
C6 C5 C7 N1 -27.4(5)
N1 C8 C9 C10 -179.6(3)
C13 C8 C9 C10 -61.0(4)
C8 C9 C10 C11 61.7(4)
C9 C10 C11 C12 -58.4(5)
C10 C11 C12 C13 54.0(5)
C11 C12 C13 N2 -172.0(3)
C11 C12 C13 C8 -51.9(4)
N1 C8 C13 N2 -52.2(3)
C9 C8 C13 N2 -178.3(3)
N1 C8 C13 C12 -177.6(3)
C9 C8 C13 C12 56.2(4)
N2 C14 C15 C16 -165.8(3)
N2 C14 C15 C20 11.4(6)
C20 C15 C16 C17 -0.6(5)
C14 C15 C16 C17 176.7(3)
C15 C16 C17 C18 0.3(6)
C15 C16 C17 Br3 -179.0(3)
C16 C17 C18 C19 0.8(6)
Br3 C17 C18 C19 -179.8(3)
C17 C18 C19 C20 -1.9(6)
C17 C18 C19 Br4 179.5(3)
C18 C19 C20 O3 -179.5(3)
Br4 C19 C20 O3 -0.9(5)
C18 C19 C20 C15 1.6(5)
Br4 C19 C20 C15 -179.8(2)
C16 C15 C20 O3 -179.2(3)
C14 C15 C20 O3 3.7(5)
C16 C15 C20 C19 -0.4(5)
C14 C15 C20 C19 -177.5(3)
C5 C7 N1 C8 164.3(3)
C5 C7 N1 Hf1 -8.0(5)
C9 C8 N1 C7 9.8(5)
C13 C8 N1 C7 -112.2(3)
C9 C8 N1 Hf1 -177.0(2)
C13 C8 N1 Hf1 61.0(3)
O4 Hf1 N1 C7 -45.8(3)
O2 Hf1 N1 C7 -144.1(3)
O3 Hf1 N1 C7 105.2(3)
O1 Hf1 N1 C7 38.0(3)
N2 Hf1 N1 C7 136.9(3)
O4 Hf1 N1 C8 141.4(2)
O2 Hf1 N1 C8 43.0(2)
O3 Hf1 N1 C8 -67.7(3)
O1 Hf1 N1 C8 -134.9(2)
N2 Hf1 N1 C8 -36.0(2)
C15 C14 N2 C13 174.4(3)
C15 C14 N2 Hf1 7.4(5)
C12 C13 N2 C14 -20.9(5)
C8 C13 N2 C14 -143.2(3)
C12 C13 N2 Hf1 146.9(3)
C8 C13 N2 Hf1 24.6(3)
O4 Hf1 N2 C14 151.2(8)
O2 Hf1 N2 C14 74.7(3)
O3 Hf1 N2 C14 -26.5(3)
O1 Hf1 N2 C14 -114.4(3)
N1 Hf1 N2 C14 171.8(3)
O4 Hf1 N2 C13 -16.2(9)
O2 Hf1 N2 C13 -92.7(2)
O3 Hf1 N2 C13 166.1(2)
O1 Hf1 N2 C13 78.3(2)
N1 Hf1 N2 C13 4.4(2)
C1 C6 O1 Hf1 -138.4(3)
C5 C6 O1 Hf1 43.4(4)
O4 Hf1 O1 C6 49.3(3)
O2 Hf1 O1 C6 -66.5(6)
O3 Hf1 O1 C6 157.7(3)
N1 Hf1 O1 C6 -55.2(2)
N2 Hf1 O1 C6 -123.3(3)
C24 C21 O2 Hf1 15.4(17)
C22 C21 O2 Hf1 -105.0(14)
C23 C21 O2 Hf1 135.8(14)
O4 Hf1 O2 C21 67.5(15)
O3 Hf1 O2 C21 -42.4(15)
O1 Hf1 O2 C21 -177.5(13)
N1 Hf1 O2 C21 171.4(15)
N2 Hf1 O2 C21 -119.8(15)
C19 C20 O3 Hf1 137.4(3)
C15 C20 O3 Hf1 -43.9(5)
O4 Hf1 O3 C20 -134.2(3)
O2 Hf1 O3 C20 -33.3(3)
O1 Hf1 O3 C20 139.1(3)
N1 Hf1 O3 C20 75.6(3)
N2 Hf1 O3 C20 45.5(3)
C27 C26 O4 Hf1 -32.5(14)
C28 C26 O4 Hf1 -152.6(11)
C25 C26 O4 Hf1 88.3(13)
O2 Hf1 O4 C26 -32.2(13)
O3 Hf1 O4 C26 69.9(13)
O1 Hf1 O4 C26 157.5(13)
N1 Hf1 O4 C26 -127.5(12)
N2 Hf1 O4 C26 -107.7(13)
